data_7115450
loop_
_publ_author_name
'Jacek Kwiatkowski'
'Yixin Lu'

_publ_section_title
;
 Asymmetric Michael addition of alpha-fluoro-alpha-nitroalkanes to
 nitroolefins: facile preparation of fluorinated amines and
 tetrahydropyrimidines
;
_journal_name_full Chem.Commun.
_journal_page_first 9313
_journal_paper_doi 10.1039/C4cc03513E
_journal_volume 50
_journal_year 2014
_chemical_formula_sum 'C15 H12 Br F N2 O4'
_chemical_formula_weight 383.18
_chemical_name_systematic
; 
 ? 
;
_space_group_IT_number 1
_symmetry_cell_setting triclinic
_symmetry_space_group_name_Hall 'P 1'
_symmetry_space_group_name_H-M 'P 1'
_atom_sites_solution_hydrogens geom
_atom_sites_solution_primary direct
_atom_sites_solution_secondary difmap
_audit_creation_method SHELXL-97
_cell_angle_alpha 108.137(3)
_cell_angle_beta 100.781(3)
_cell_angle_gamma 90.415(3)
_cell_formula_units_Z 1
_cell_length_a 5.6907(11)
_cell_length_b 7.4227(14)
_cell_length_c 9.3653(18)
_cell_measurement_reflns_used 871
_cell_measurement_temperature 100(2)
_cell_measurement_theta_max 27.47
_cell_measurement_theta_min 2.34
_cell_volume 368.39(12)
_computing_cell_refinement 'Bruker SMART'
_computing_data_collection 'Bruker SMART'
_computing_data_reduction 'Bruker SAINT'
_computing_molecular_graphics 'Bruker SHELXTL'
_computing_publication_material 'Bruker SHELXTL'
_computing_structure_refinement 'SHELXL-97 (Sheldrick, 1997)'
_computing_structure_solution 'SHELXS-97 (Sheldrick, 1990)'
_diffrn_ambient_temperature 100(2)
_diffrn_measured_fraction_theta_full 0.997
_diffrn_measured_fraction_theta_max 0.997
_diffrn_measurement_device_type 'CCD area detector'
_diffrn_measurement_method 'phi and omega scans'
_diffrn_radiation_monochromator graphite
_diffrn_radiation_source 'fine-focus sealed tube'
_diffrn_radiation_type MoK\a
_diffrn_radiation_wavelength 0.71073
_diffrn_reflns_av_R_equivalents 0.0145
_diffrn_reflns_av_sigmaI/netI 0.0280
_diffrn_reflns_limit_h_max 7
_diffrn_reflns_limit_h_min -7
_diffrn_reflns_limit_k_max 9
_diffrn_reflns_limit_k_min -9
_diffrn_reflns_limit_l_max 12
_diffrn_reflns_limit_l_min -12
_diffrn_reflns_number 4816
_diffrn_reflns_theta_full 27.50
_diffrn_reflns_theta_max 27.50
_diffrn_reflns_theta_min 2.34
_exptl_absorpt_coefficient_mu 2.823
_exptl_absorpt_correction_T_max 0.8372
_exptl_absorpt_correction_T_min 0.5831
_exptl_absorpt_correction_type multi-scan
_exptl_absorpt_process_details 'Sadabs, (Sheldrick 2008)'
_exptl_crystal_colour Colourless
_exptl_crystal_density_diffrn 1.727
_exptl_crystal_density_meas ?
_exptl_crystal_density_method 'not measured'
_exptl_crystal_description Block
_exptl_crystal_F_000 192
_exptl_crystal_size_max 0.52
_exptl_crystal_size_mid 0.50
_exptl_crystal_size_min 0.20
_refine_diff_density_max 0.455
_refine_diff_density_min -0.338
_refine_diff_density_rms 0.064
_refine_ls_abs_structure_details 'Flack H D (1983), Acta Cryst. A39, 876-881'
_refine_ls_abs_structure_Flack 0.000(6)
_refine_ls_extinction_method none
_refine_ls_goodness_of_fit_ref 1.046
_refine_ls_hydrogen_treatment constr
_refine_ls_matrix_type full
_refine_ls_number_parameters 208
_refine_ls_number_reflns 3338
_refine_ls_number_restraints 3
_refine_ls_restrained_S_all 1.045
_refine_ls_R_factor_all 0.0379
_refine_ls_R_factor_gt 0.0379
_refine_ls_shift/su_max 0.001
_refine_ls_shift/su_mean 0.000
_refine_ls_structure_factor_coef Fsqd
_refine_ls_weighting_details 'calc w=1/[\s^2^(Fo^2^)+(0.0820P)^2^+0.0000P] where P=(Fo^2^+2Fc^2^)/3'
_refine_ls_weighting_scheme calc
_refine_ls_wR_factor_gt 0.0946
_refine_ls_wR_factor_ref 0.0947
_reflns_number_gt 3331
_reflns_number_total 3338
_reflns_threshold_expression >2sigma(I)
_cod_data_source_file c4cc03513e2.cif
_cod_data_source_block d345
_cod_depositor_comments
;
The following automatic conversions were performed:

'_exptl_crystal_density_meas' value 'Not Measured' was changed to '?'
- the value is perceived as not measured.

Automatic conversion script
Id: cif_fix_values 3008 2015-01-20 13:52:24Z robertas 
;
_cod_original_sg_symbol_H-M P1
_cod_database_code 7115450

loop_
_symmetry_equiv_pos_as_xyz
'x, y, z'

loop_
_atom_site_label
_atom_site_type_symbol
_atom_site_fract_x
_atom_site_fract_y
_atom_site_fract_z
_atom_site_U_iso_or_equiv
_atom_site_adp_type
_atom_site_occupancy
_atom_site_symmetry_multiplicity
_atom_site_calc_flag
_atom_site_refinement_flags
Br1 Br 1.1585 0.8390 1.2936 0.02136(10) Uani 1 1 d .
F1 F 0.4095(3) 0.3923(3) 0.5634(2) 0.0175(4) Uani 1 1 d .
O1 O 0.5131(5) 0.7334(4) 0.6030(3) 0.0262(5) Uani 1 1 d .
O2 O 0.8353(5) 0.6780(4) 0.5075(3) 0.0235(5) Uani 1 1 d .
O3 O 0.9475(5) 0.0212(4) 0.7936(3) 0.0227(5) Uani 1 1 d .
O4 O 1.1720(4) 0.0898(4) 0.6516(3) 0.0232(5) Uani 1 1 d .
N1 N 0.6571(5) 0.6292(4) 0.5454(4) 0.0159(5) Uani 1 1 d .
N2 N 0.9795(5) 0.0796(4) 0.6892(3) 0.0154(5) Uani 1 1 d .
C1 C 0.6169(5) 0.4129(4) 0.5135(4) 0.0132(5) Uani 1 1 d .
C2 C 0.8276(5) 0.3518(4) 0.6129(4) 0.0127(5) Uani 1 1 d .
H2A H 0.9714 0.3530 0.5660 0.015 Uiso 1 1 calc R
C3 C 0.7668(5) 0.1448(4) 0.6018(4) 0.0149(5) Uani 1 1 d .
H3A H 0.6237 0.1371 0.6462 0.018 Uiso 1 1 calc R
H3B H 0.7321 0.0632 0.4932 0.018 Uiso 1 1 calc R
C4 C 0.5776(5) 0.3205(4) 0.3424(4) 0.0130(5) Uani 1 1 d .
C5 C 0.7490(6) 0.2157(5) 0.2701(4) 0.0159(6) Uani 1 1 d .
H5 H 0.8982 0.2017 0.3296 0.019 Uiso 1 1 calc R
C6 C 0.7034(6) 0.1314(5) 0.1115(4) 0.0185(6) Uani 1 1 d .
H6 H 0.8203 0.0589 0.0633 0.022 Uiso 1 1 calc R
C7 C 0.4857(6) 0.1537(5) 0.0238(4) 0.0184(6) Uani 1 1 d .
H7 H 0.4525 0.0947 -0.0843 0.022 Uiso 1 1 calc R
C8 C 0.3170(6) 0.2630(5) 0.0954(4) 0.0200(6) Uani 1 1 d .
H8 H 0.1708 0.2814 0.0353 0.024 Uiso 1 1 calc R
C9 C 0.3599(6) 0.3448(5) 0.2527(4) 0.0173(6) Uani 1 1 d .
H9 H 0.2427 0.4175 0.3003 0.021 Uiso 1 1 calc R
C10 C 0.8918(5) 0.4816(4) 0.7783(4) 0.0127(5) Uani 1 1 d .
C11 C 0.7527(5) 0.4802(5) 0.8869(4) 0.0161(6) Uani 1 1 d .
H11 H 0.6057 0.4042 0.8557 0.019 Uiso 1 1 calc R
C12 C 0.8284(6) 0.5894(5) 1.0401(4) 0.0174(6) Uani 1 1 d .
H12 H 0.7345 0.5884 1.1138 0.021 Uiso 1 1 calc R
C13 C 1.0443(6) 0.6999(4) 1.0833(4) 0.0157(6) Uani 1 1 d .
C14 C 1.1817(6) 0.7066(5) 0.9777(4) 0.0176(6) Uani 1 1 d .
H14 H 1.3271 0.7846 1.0088 0.021 Uiso 1 1 calc R
C15 C 1.1034(6) 0.5972(5) 0.8254(4) 0.0157(6) Uani 1 1 d .
H15 H 1.1962 0.6015 0.7519 0.019 Uiso 1 1 calc R

loop_
_atom_site_aniso_label
_atom_site_aniso_U_11
_atom_site_aniso_U_22
_atom_site_aniso_U_33
_atom_site_aniso_U_23
_atom_site_aniso_U_13
_atom_site_aniso_U_12
Br1 0.02985(16) 0.01777(14) 0.01256(14) 0.00136(9) 0.00066(9) 0.00180(9)
F1 0.0135(8) 0.0215(10) 0.0186(10) 0.0071(8) 0.0050(7) 0.0012(7)
O1 0.0266(12) 0.0185(12) 0.0305(14) 0.0040(11) 0.0047(11) 0.0075(10)
O2 0.0311(13) 0.0171(12) 0.0227(13) 0.0054(10) 0.0084(10) -0.0067(10)
O3 0.0329(12) 0.0218(12) 0.0135(11) 0.0086(10) -0.0005(9) -0.0013(9)
O4 0.0169(11) 0.0254(14) 0.0254(14) 0.0062(11) 0.0028(9) 0.0028(9)
N1 0.0210(13) 0.0121(13) 0.0134(14) 0.0043(11) -0.0002(10) 0.0007(10)
N2 0.0204(12) 0.0106(12) 0.0121(12) 0.0024(10) -0.0024(10) 0.0006(9)
C1 0.0131(12) 0.0134(14) 0.0138(14) 0.0050(11) 0.0033(10) 0.0004(10)
C2 0.0130(12) 0.0122(13) 0.0128(14) 0.0051(11) 0.0006(10) -0.0003(10)
C3 0.0160(13) 0.0122(13) 0.0151(14) 0.0052(11) -0.0013(11) -0.0011(10)
C4 0.0130(12) 0.0123(13) 0.0136(14) 0.0052(11) 0.0003(11) -0.0006(10)
C5 0.0145(12) 0.0172(14) 0.0147(15) 0.0041(12) 0.0020(11) 0.0013(11)
C6 0.0211(15) 0.0173(16) 0.0173(17) 0.0053(14) 0.0045(12) 0.0007(12)
C7 0.0245(15) 0.0162(14) 0.0118(14) 0.0034(12) -0.0006(12) -0.0046(12)
C8 0.0194(14) 0.0196(15) 0.0189(16) 0.0077(13) -0.0040(12) -0.0014(12)
C9 0.0151(13) 0.0148(14) 0.0196(16) 0.0051(12) -0.0016(11) 0.0009(11)
C10 0.0147(12) 0.0099(13) 0.0127(14) 0.0040(11) -0.0001(11) 0.0008(10)
C11 0.0150(12) 0.0165(14) 0.0166(15) 0.0055(12) 0.0027(11) -0.0008(10)
C12 0.0186(14) 0.0196(15) 0.0156(15) 0.0074(12) 0.0045(11) 0.0023(11)
C13 0.0224(15) 0.0098(13) 0.0129(15) 0.0020(11) 0.0010(12) 0.0024(11)
C14 0.0184(14) 0.0184(17) 0.0130(15) 0.0029(13) 0.0000(11) -0.0013(12)
C15 0.0178(14) 0.0154(14) 0.0131(15) 0.0032(12) 0.0036(11) -0.0012(11)

loop_
_atom_type_symbol
_atom_type_description
_atom_type_scat_dispersion_real
_atom_type_scat_dispersion_imag
_atom_type_scat_source
C C 0.0033 0.0016 'International Tables Vol C Tables 4.2.6.8 and 6.1.1.4'
H H 0.0000 0.0000 'International Tables Vol C Tables 4.2.6.8 and 6.1.1.4'
N N 0.0061 0.0033 'International Tables Vol C Tables 4.2.6.8 and 6.1.1.4'
O O 0.0106 0.0060 'International Tables Vol C Tables 4.2.6.8 and 6.1.1.4'
F F 0.0171 0.0103 'International Tables Vol C Tables 4.2.6.8 and 6.1.1.4'
Br Br -0.2901 2.4595 'International Tables Vol C Tables 4.2.6.8 and 6.1.1.4'

loop_
_geom_angle_atom_site_label_1
_geom_angle_atom_site_label_2
_geom_angle_atom_site_label_3
_geom_angle
O1 N1 O2 126.2(3)
O1 N1 C1 118.8(3)
O2 N1 C1 114.9(3)
O4 N2 O3 124.9(3)
O4 N2 C3 117.4(3)
O3 N2 C3 117.7(3)
F1 C1 C4 109.7(2)
F1 C1 C2 109.4(2)
C4 C1 C2 117.6(3)
F1 C1 N1 104.6(2)
C4 C1 N1 107.0(2)
C2 C1 N1 107.6(2)
C10 C2 C1 114.4(2)
C10 C2 C3 112.1(2)
C1 C2 C3 107.5(2)
C10 C2 H2A 107.5
C1 C2 H2A 107.5
C3 C2 H2A 107.5
N2 C3 C2 107.8(2)
N2 C3 H3A 110.2
C2 C3 H3A 110.2
N2 C3 H3B 110.2
C2 C3 H3B 110.2
H3A C3 H3B 108.5
C5 C4 C9 119.2(3)
C5 C4 C1 122.7(3)
C9 C4 C1 118.1(3)
C6 C5 C4 120.6(3)
C6 C5 H5 119.7
C4 C5 H5 119.7
C5 C6 C7 119.8(3)
C5 C6 H6 120.1
C7 C6 H6 120.1
C8 C7 C6 119.6(3)
C8 C7 H7 120.2
C6 C7 H7 120.2
C9 C8 C7 120.8(3)
C9 C8 H8 119.6
C7 C8 H8 119.6
C8 C9 C4 120.0(3)
C8 C9 H9 120.0
C4 C9 H9 120.0
C15 C10 C11 118.9(3)
C15 C10 C2 118.6(3)
C11 C10 C2 122.3(3)
C12 C11 C10 120.5(3)
C12 C11 H11 119.7
C10 C11 H11 119.7
C13 C12 C11 118.8(3)
C13 C12 H12 120.6
C11 C12 H12 120.6
C14 C13 C12 121.7(3)
C14 C13 Br1 119.0(2)
C12 C13 Br1 119.3(2)
C13 C14 C15 118.8(3)
C13 C14 H14 120.6
C15 C14 H14 120.6
C14 C15 C10 121.2(3)
C14 C15 H15 119.4
C10 C15 H15 119.4

loop_
_geom_bond_atom_site_label_1
_geom_bond_atom_site_label_2
_geom_bond_distance
Br1 C13 1.901(3)
F1 C1 1.372(3)
O1 N1 1.214(4)
O2 N1 1.223(4)
O3 N2 1.228(4)
O4 N2 1.221(4)
N1 C1 1.546(4)
N2 C3 1.501(4)
C1 C4 1.506(4)
C1 C2 1.537(4)
C2 C10 1.522(4)
C2 C3 1.540(4)
C2 H2A 1.0000
C3 H3A 0.9900
C3 H3B 0.9900
C4 C5 1.395(4)
C4 C9 1.407(4)
C5 C6 1.392(5)
C5 H5 0.9500
C6 C7 1.395(5)
C6 H6 0.9500
C7 C8 1.394(5)
C7 H7 0.9500
C8 C9 1.380(5)
C8 H8 0.9500
C9 H9 0.9500
C10 C15 1.390(4)
C10 C11 1.403(4)
C11 C12 1.393(5)
C11 H11 0.9500
C12 C13 1.393(4)
C12 H12 0.9500
C13 C14 1.382(4)
C14 C15 1.389(5)
C14 H14 0.9500
C15 H15 0.9500
